data_4505988
loop_
_publ_author_name
'Yu, Zhi-Quan'
'Pan, Mei'
'Jiang, Ji-Jun'
'Liu, Zhi-Min'
'Su, Cheng-Yong'

_publ_section_title
;
 Anion Modulated Structural Diversification in the Assembly of Cd(II)
 Complexes Based on a Balance-like Dipodal Ligand
;
_journal_issue 5
_journal_name_full 'Crystal Growth &amp; Design'
_journal_page_first 2389
_journal_paper_doi 10.1021/cg300051w
_journal_volume 12
_journal_year 2012
_chemical_formula_sum 'C42 H44 Cd N6 O12 S2'
_chemical_formula_weight 1001.35
_chemical_name_systematic
; 
 ? 
;
_space_group_IT_number 15
_symmetry_cell_setting monoclinic
_symmetry_space_group_name_Hall '-C 2yc'
_symmetry_space_group_name_H-M 'C 1 2/c 1'
_atom_sites_solution_hydrogens geom
_atom_sites_solution_primary direct
_atom_sites_solution_secondary difmap
_audit_creation_method SHELXL-97
_cell_angle_alpha 90.00
_cell_angle_beta 105.674(5)
_cell_angle_gamma 90.00
_cell_formula_units_Z 4
_cell_length_a 18.0816(10)
_cell_length_b 9.8335(5)
_cell_length_c 25.7919(6)
_cell_measurement_reflns_used 4645
_cell_measurement_temperature 150(2)
_cell_measurement_theta_max 29.8474
_cell_measurement_theta_min 2.6165
_cell_volume 4415.4(4)
_computing_cell_refinement CrysAlisPro
_computing_data_collection CrysAlisPro
_computing_data_reduction CrysAlisPro
_computing_molecular_graphics 'Bruker SHELXTL'
_computing_publication_material 'Bruker SHELXTL'
_computing_structure_refinement 'SHELXL-97 (Sheldrick, 1997)'
_computing_structure_solution 'SHELXS-97 (Sheldrick, 1990)'
_diffrn_ambient_temperature 150(2)
_diffrn_detector_area_resol_mean 16.0855
_diffrn_measured_fraction_theta_full 0.995
_diffrn_measured_fraction_theta_max 0.995
_diffrn_measurement_device_type 'Xcalibur, Sapphire3, Gemini ultra'
_diffrn_measurement_method '\w scans'
_diffrn_radiation_monochromator graphite
_diffrn_radiation_source 'fine-focus sealed tube'
_diffrn_radiation_type MoK\a
_diffrn_radiation_wavelength 0.71073
_diffrn_reflns_av_R_equivalents 0.0372
_diffrn_reflns_av_sigmaI/netI 0.0646
_diffrn_reflns_limit_h_max 22
_diffrn_reflns_limit_h_min -18
_diffrn_reflns_limit_k_max 12
_diffrn_reflns_limit_k_min -7
_diffrn_reflns_limit_l_max 31
_diffrn_reflns_limit_l_min -31
_diffrn_reflns_number 13629
_diffrn_reflns_theta_full 26.00
_diffrn_reflns_theta_max 26.00
_diffrn_reflns_theta_min 2.62
_exptl_absorpt_coefficient_mu 0.658
_exptl_absorpt_correction_T_max 0.9371
_exptl_absorpt_correction_T_min 0.8797
_exptl_absorpt_correction_type multi-scan
_exptl_absorpt_process_details
;
CrysAlis RED, Oxford Diffraction Ltd.,
Version 1.171.32.5 (release 08-05-2007 CrysAlis171 .NET)
(compiled May  8 2007,13:10:02)
Empirical absorption correction using spherical harmonics,
 implemented in SCALE3 ABSPACK scaling algorithm.
;
_exptl_crystal_colour colorless
_exptl_crystal_density_diffrn 1.506
_exptl_crystal_density_method 'not measured'
_exptl_crystal_description block
_exptl_crystal_F_000 2056
_exptl_crystal_size_max 0.20
_exptl_crystal_size_mid 0.10
_exptl_crystal_size_min 0.10
_refine_diff_density_max 1.575
_refine_diff_density_min -1.385
_refine_diff_density_rms 0.115
_refine_ls_extinction_method none
_refine_ls_goodness_of_fit_ref 1.008
_refine_ls_hydrogen_treatment geom
_refine_ls_matrix_type full
_refine_ls_number_parameters 236
_refine_ls_number_reflns 4315
_refine_ls_number_restraints 105
_refine_ls_restrained_S_all 1.018
_refine_ls_R_factor_all 0.0755
_refine_ls_R_factor_gt 0.0519
_refine_ls_shift/su_max 0.000
_refine_ls_shift/su_mean 0.000
_refine_ls_structure_factor_coef Fsqd
_refine_ls_weighting_details 'calc w=1/[\s^2^(Fo^2^)+(0.0980P)^2^+0.0000P] where P=(Fo^2^+2Fc^2^)/3'
_refine_ls_weighting_scheme calc
_refine_ls_wR_factor_gt 0.1459
_refine_ls_wR_factor_ref 0.1561
_reflns_number_gt 2760
_reflns_number_total 4315
_reflns_threshold_expression >2sigma(I)
_cod_data_source_file cg300051w_si_002.cif
_cod_data_source_block 6
_cod_original_cell_volume 4415.4(3)
_cod_original_sg_symbol_H-M C2/c
_cod_database_code 4505988

loop_
_symmetry_equiv_pos_as_xyz
'x, y, z'
'-x, y, -z+1/2'
'x+1/2, y+1/2, z'
'-x+1/2, y+1/2, -z+1/2'
'-x, -y, -z'
'x, -y, z-1/2'
'-x+1/2, -y+1/2, -z'
'x+1/2, -y+1/2, z-1/2'

loop_
_atom_site_label
_atom_site_type_symbol
_atom_site_fract_x
_atom_site_fract_y
_atom_site_fract_z
_atom_site_U_iso_or_equiv
_atom_site_adp_type
_atom_site_occupancy
_atom_site_symmetry_multiplicity
_atom_site_calc_flag
_atom_site_refinement_flags
_atom_site_disorder_assembly
_atom_site_disorder_group
Cd1 Cd 0.5000 0.5000 0.0000 0.02766(19) Uani 1 2 d S . .
N1 N 0.4649(2) 0.7224(4) 0.00974(14) 0.0295(9) Uani 1 1 d . A .
N2 N 0.4659(2) 0.9575(4) 0.12037(14) 0.0232(8) Uani 1 1 d . . .
C1 C 0.4261(3) 0.7968(5) -0.03240(17) 0.0299(11) Uani 1 1 d . . .
H1A H 0.4183 0.7605 -0.0676 0.036 Uiso 1 1 calc R A .
C2 C 0.3971(3) 0.9240(5) -0.02665(18) 0.0356(12) Uani 1 1 d . A .
H2A H 0.3684 0.9724 -0.0574 0.043 Uiso 1 1 calc R . .
C3 C 0.4097(3) 0.9805(5) 0.02380(18) 0.0301(11) Uani 1 1 d . . .
H3A H 0.3911 1.0686 0.0287 0.036 Uiso 1 1 calc R A .
C4 C 0.4503(2) 0.9039(4) 0.06690(16) 0.0240(10) Uani 1 1 d . A .
C5 C 0.4772(3) 0.7777(4) 0.05867(17) 0.0264(10) Uani 1 1 d . . .
H5A H 0.5056 0.7274 0.0890 0.032 Uiso 1 1 calc R A .
C7 C 0.4072(3) 0.9988(4) 0.14319(16) 0.0209(9) Uani 1 1 d . . .
C8 C 0.4451(2) 1.0564(5) 0.19794(16) 0.0199(9) Uani 1 1 d . . .
H8A H 0.4288 1.1531 0.1996 0.024 Uiso 1 1 calc R . .
C9 C 0.5320(2) 1.0510(5) 0.20374(16) 0.0198(9) Uani 1 1 d . . .
H9A H 0.5528 1.1455 0.2049 0.024 Uiso 1 1 calc R . .
C10 C 0.5388(3) 0.9799(4) 0.15339(17) 0.0236(10) Uani 1 1 d . . .
C11 C 0.4270(3) 0.9745(4) 0.24429(17) 0.0262(11) Uani 1 1 d . . .
H11A H 0.3704 0.9683 0.2399 0.031 Uiso 1 1 calc R . .
C12 C 0.4629(3) 0.8361(4) 0.24692(17) 0.0275(10) Uani 1 1 d . . .
H12 H 0.4339 0.7546 0.2443 0.033 Uiso 1 1 calc R . .
C13 C 0.3340(3) 0.5466(5) 0.2083(3) 0.0442(5) Uani 1 1 d . . .
H13A H 0.3250 0.5353 0.2427 0.053 Uiso 1 1 calc R . .
C14 C 0.3925(3) 0.4732(5) 0.1958(3) 0.0442(5) Uani 1 1 d U . .
H14A H 0.4251 0.4155 0.2217 0.053 Uiso 1 1 calc R . .
C15 C 0.4020(3) 0.4863(5) 0.1445(3) 0.0442(5) Uani 1 1 d U A .
C16 C 0.3553(3) 0.5728(6) 0.1067(2) 0.0442(5) Uani 1 1 d U . .
H16A H 0.3618 0.5809 0.0715 0.053 Uiso 1 1 calc R . .
C17 C 0.2992(3) 0.6465(6) 0.1216(2) 0.0442(5) Uani 1 1 d U . .
H17A H 0.2674 0.7063 0.0961 0.053 Uiso 1 1 calc R . .
C18 C 0.2883(3) 0.6359(5) 0.1717(2) 0.0442(5) Uani 1 1 d U . .
C19 C 0.2271(3) 0.7213(6) 0.1870(2) 0.0442(5) Uani 1 1 d U . .
H19A H 0.2003 0.7771 0.1561 0.066 Uiso 1 1 calc R . .
H19B H 0.2515 0.7805 0.2174 0.066 Uiso 1 1 calc R . .
H19C H 0.1902 0.6612 0.1972 0.066 Uiso 1 1 calc R . .
S1 S 0.47479(7) 0.38946(12) 0.12666(5) 0.0278(3) Uani 1 1 d U . .
O1 O 0.4995(2) 0.4738(3) 0.08754(13) 0.0325(8) Uani 1 1 d . A .
O2 O 0.4402(2) 0.2631(3) 0.10365(14) 0.0439(9) Uani 1 1 d . A .
O3 O 0.53581(19) 0.3720(4) 0.17523(12) 0.0406(9) Uani 1 1 d . A .
O4 O 0.59750(19) 0.9468(4) 0.14273(12) 0.0373(8) Uani 1 1 d . . .
O5 O 0.34007(18) 0.9857(3) 0.12191(12) 0.0287(7) Uani 1 1 d . . .
C20 C 0.6508(4) 0.5926(8) 0.0848(3) 0.0578(7) Uani 0.724(5) 1 d PDU A 1
H20A H 0.6304 0.5492 0.1108 0.069 Uiso 0.724(5) 1 calc PR A 1
C21 C 0.7371(5) 0.7628(9) 0.0670(3) 0.0578(7) Uani 0.724(5) 1 d PDU A 1
H21A H 0.7146 0.7396 0.0290 0.087 Uiso 0.724(5) 1 calc PR A 1
H21B H 0.7922 0.7426 0.0770 0.087 Uiso 0.724(5) 1 calc PR A 1
H21C H 0.7294 0.8599 0.0724 0.087 Uiso 0.724(5) 1 calc PR A 1
C22 C 0.7306(4) 0.7127(9) 0.1593(3) 0.0578(7) Uani 0.724(5) 1 d PDU A 1
H22A H 0.7032 0.6566 0.1794 0.087 Uiso 0.724(5) 1 calc PR A 1
H22B H 0.7230 0.8091 0.1660 0.087 Uiso 0.724(5) 1 calc PR A 1
H22C H 0.7856 0.6913 0.1710 0.087 Uiso 0.724(5) 1 calc PR A 1
O6 O 0.6263(2) 0.5548(5) 0.03509(17) 0.0578(7) Uani 0.724(5) 1 d PDU A 1
N3 N 0.7003(3) 0.6838(5) 0.10020(19) 0.0578(7) Uani 0.724(5) 1 d PDU A 1
O6' O 0.6263(2) 0.5548(5) 0.03509(17) 0.0578(7) Uani 0.276(5) 1 d PDU A 2
N3' N 0.7003(3) 0.6838(5) 0.10020(19) 0.0578(7) Uani 0.276(5) 1 d PDU A 2
C20' C 0.6750(10) 0.6487(17) 0.0507(5) 0.0578(7) Uani 0.276(5) 1 d PDU A 2
H20' H 0.6937 0.6954 0.0246 0.069 Uiso 0.276(5) 1 calc PR A 2
C22' C 0.6775(12) 0.609(2) 0.1425(7) 0.0578(7) Uani 0.276(5) 1 d PDU A 2
H22D H 0.7026 0.6487 0.1776 0.087 Uiso 0.276(5) 1 calc PR A 2
H22E H 0.6930 0.5133 0.1420 0.087 Uiso 0.276(5) 1 calc PR A 2
H22F H 0.6216 0.6139 0.1361 0.087 Uiso 0.276(5) 1 calc PR A 2
C21' C 0.7475(11) 0.8031(16) 0.1021(9) 0.0578(7) Uani 0.276(5) 1 d PDU A 2
H21D H 0.7685 0.8315 0.1396 0.087 Uiso 0.276(5) 1 calc PR A 2
H21E H 0.7163 0.8768 0.0817 0.087 Uiso 0.276(5) 1 calc PR A 2
H21F H 0.7897 0.7819 0.0863 0.087 Uiso 0.276(5) 1 calc PR A 2

loop_
_atom_site_aniso_label
_atom_site_aniso_U_11
_atom_site_aniso_U_22
_atom_site_aniso_U_33
_atom_site_aniso_U_23
_atom_site_aniso_U_13
_atom_site_aniso_U_12
Cd1 0.0351(3) 0.0233(3) 0.0246(3) -0.0064(2) 0.0081(2) 0.0009(2)
N1 0.035(2) 0.029(2) 0.025(2) -0.0046(17) 0.0096(18) 0.0008(18)
N2 0.029(2) 0.023(2) 0.0174(17) -0.0033(15) 0.0050(16) 0.0051(16)
C1 0.041(3) 0.030(3) 0.019(2) -0.004(2) 0.009(2) 0.002(2)
C2 0.040(3) 0.039(3) 0.024(2) 0.003(2) 0.003(2) 0.008(2)
C3 0.033(3) 0.031(3) 0.026(2) 0.001(2) 0.007(2) 0.006(2)
C4 0.030(3) 0.021(2) 0.021(2) -0.0070(18) 0.0060(18) 0.0018(19)
C5 0.030(3) 0.024(3) 0.025(2) 0.0000(19) 0.0060(19) 0.000(2)
C7 0.027(3) 0.016(2) 0.019(2) 0.0022(18) 0.0040(18) 0.003(2)
C8 0.027(2) 0.013(2) 0.019(2) -0.0024(18) 0.0055(18) 0.0008(19)
C9 0.024(2) 0.016(2) 0.018(2) -0.0010(17) 0.0036(17) 0.0024(18)
C10 0.030(3) 0.018(2) 0.023(2) 0.0029(18) 0.0068(19) 0.0037(19)
C11 0.020(2) 0.038(3) 0.021(2) -0.0013(19) 0.0047(18) -0.0049(19)
C12 0.041(3) 0.011(2) 0.026(2) 0.0005(18) 0.001(2) -0.0062(19)
C13 0.0327(11) 0.0348(12) 0.0655(13) -0.0119(10) 0.0138(10) -0.0055(8)
C14 0.0327(11) 0.0348(12) 0.0655(13) -0.0119(10) 0.0138(10) -0.0055(8)
C15 0.0327(11) 0.0348(12) 0.0655(13) -0.0119(10) 0.0138(10) -0.0055(8)
C16 0.0327(11) 0.0348(12) 0.0655(13) -0.0119(10) 0.0138(10) -0.0055(8)
C17 0.0327(11) 0.0348(12) 0.0655(13) -0.0119(10) 0.0138(10) -0.0055(8)
C18 0.0327(11) 0.0348(12) 0.0655(13) -0.0119(10) 0.0138(10) -0.0055(8)
C19 0.0327(11) 0.0348(12) 0.0655(13) -0.0119(10) 0.0138(10) -0.0055(8)
S1 0.0354(7) 0.0211(6) 0.0288(6) 0.0001(5) 0.0119(5) -0.0001(5)
O1 0.046(2) 0.0240(19) 0.0323(18) 0.0000(13) 0.0184(16) -0.0029(14)
O2 0.054(2) 0.0215(19) 0.062(2) -0.0112(16) 0.0260(19) -0.0105(16)
O3 0.046(2) 0.046(2) 0.0286(17) 0.0032(15) 0.0077(16) 0.0163(17)
O4 0.0290(19) 0.056(2) 0.0284(17) -0.0051(16) 0.0099(15) 0.0074(17)
O5 0.0236(18) 0.035(2) 0.0254(16) -0.0043(14) 0.0031(14) 0.0011(14)
C20 0.0403(14) 0.0599(16) 0.0683(15) -0.0052(14) 0.0063(12) 0.0000(11)
C21 0.0403(14) 0.0599(16) 0.0683(15) -0.0052(14) 0.0063(12) 0.0000(11)
C22 0.0403(14) 0.0599(16) 0.0683(15) -0.0052(14) 0.0063(12) 0.0000(11)
O6 0.0403(14) 0.0599(16) 0.0683(15) -0.0052(14) 0.0063(12) 0.0000(11)
N3 0.0403(14) 0.0599(16) 0.0683(15) -0.0052(14) 0.0063(12) 0.0000(11)
O6' 0.0403(14) 0.0599(16) 0.0683(15) -0.0052(14) 0.0063(12) 0.0000(11)
N3' 0.0403(14) 0.0599(16) 0.0683(15) -0.0052(14) 0.0063(12) 0.0000(11)
C20' 0.0403(14) 0.0599(16) 0.0683(15) -0.0052(14) 0.0063(12) 0.0000(11)
C22' 0.0403(14) 0.0599(16) 0.0683(15) -0.0052(14) 0.0063(12) 0.0000(11)
C21' 0.0403(14) 0.0599(16) 0.0683(15) -0.0052(14) 0.0063(12) 0.0000(11)

loop_
_atom_type_symbol
_atom_type_description
_atom_type_scat_dispersion_real
_atom_type_scat_dispersion_imag
_atom_type_scat_source
C C 0.0033 0.0016 'International Tables Vol C Tables 4.2.6.8 and 6.1.1.4'
H H 0.0000 0.0000 'International Tables Vol C Tables 4.2.6.8 and 6.1.1.4'
N N 0.0061 0.0033 'International Tables Vol C Tables 4.2.6.8 and 6.1.1.4'
O O 0.0106 0.0060 'International Tables Vol C Tables 4.2.6.8 and 6.1.1.4'
S S 0.1246 0.1234 'International Tables Vol C Tables 4.2.6.8 and 6.1.1.4'
Cd Cd -0.8075 1.2024 'International Tables Vol C Tables 4.2.6.8 and 6.1.1.4'

loop_
_geom_angle_atom_site_label_1
_geom_angle_atom_site_label_2
_geom_angle_atom_site_label_3
_geom_angle
_geom_angle_site_symmetry_1
_geom_angle_site_symmetry_3
O1 Cd1 O1 180.0(2) 5_665 .
O1 Cd1 O6 95.46(14) 5_665 .
O1 Cd1 O6 84.54(14) . .
O1 Cd1 O6' 84.54(14) 5_665 5_665
O1 Cd1 O6' 95.46(14) . 5_665
O6 Cd1 O6' 180.0(3) . 5_665
O1 Cd1 O6 84.54(14) 5_665 5_665
O1 Cd1 O6 95.46(14) . 5_665
O6 Cd1 O6 180.0(3) . 5_665
O6' Cd1 O6 0.0(3) 5_665 5_665
O1 Cd1 N1 85.66(11) 5_665 5_665
O1 Cd1 N1 94.34(11) . 5_665
O6 Cd1 N1 89.55(15) . 5_665
O6' Cd1 N1 90.45(15) 5_665 5_665
O6 Cd1 N1 90.45(15) 5_665 5_665
O1 Cd1 N1 94.34(11) 5_665 .
O1 Cd1 N1 85.66(11) . .
O6 Cd1 N1 90.45(15) . .
O6' Cd1 N1 89.55(15) 5_665 .
O6 Cd1 N1 89.55(15) 5_665 .
N1 Cd1 N1 180.0(2) 5_665 .
C5 N1 C1 117.5(4) . .
C5 N1 Cd1 120.5(3) . .
C1 N1 Cd1 121.8(3) . .
C10 N2 C7 113.5(3) . .
C10 N2 C4 124.0(4) . .
C7 N2 C4 122.4(4) . .
N1 C1 C2 122.6(4) . .
N1 C1 H1A 118.7 . .
C2 C1 H1A 118.7 . .
C3 C2 C1 119.8(4) . .
C3 C2 H2A 120.1 . .
C1 C2 H2A 120.1 . .
C2 C3 C4 117.3(4) . .
C2 C3 H3A 121.4 . .
C4 C3 H3A 121.4 . .
C5 C4 C3 120.2(4) . .
C5 C4 N2 119.8(4) . .
C3 C4 N2 119.9(4) . .
N1 C5 C4 122.6(4) . .
N1 C5 H5A 118.7 . .
C4 C5 H5A 118.7 . .
O5 C7 N2 124.3(4) . .
O5 C7 C8 128.3(4) . .
N2 C7 C8 107.4(4) . .
C7 C8 C9 105.8(3) . .
C7 C8 C11 113.0(4) . .
C9 C8 C11 109.3(3) . .
C7 C8 H8A 109.5 . .
C9 C8 H8A 109.5 . .
C11 C8 H8A 109.5 . .
C10 C9 C8 104.6(3) . .
C10 C9 C11 112.9(4) . 2_655
C8 C9 C11 109.9(3) . 2_655
C10 C9 H9A 109.8 . .
C8 C9 H9A 109.8 . .
C11 C9 H9A 109.8 2_655 .
O4 C10 N2 124.5(4) . .
O4 C10 C9 127.0(4) . .
N2 C10 C9 108.5(4) . .
C12 C11 C9 107.6(4) . 2_655
C12 C11 C8 109.1(4) . .
C9 C11 C8 105.4(3) 2_655 .
C12 C11 H11A 111.5 . .
C9 C11 H11A 111.5 2_655 .
C8 C11 H11A 111.5 . .
C12 C12 C11 115.0(2) 2_655 .
C12 C12 H12 122.5 2_655 .
C11 C12 H12 122.5 . .
C18 C13 C14 121.5(6) . .
C18 C13 H13A 119.2 . .
C14 C13 H13A 119.2 . .
C15 C14 C13 118.2(6) . .
C15 C14 H14A 120.9 . .
C13 C14 H14A 120.9 . .
C14 C15 C16 121.1(5) . .
C14 C15 S1 119.2(4) . .
C16 C15 S1 119.7(5) . .
C17 C16 C15 118.5(5) . .
C17 C16 H16A 120.7 . .
C15 C16 H16A 120.7 . .
C18 C17 C16 121.8(5) . .
C18 C17 H17A 119.1 . .
C16 C17 H17A 119.1 . .
C17 C18 C13 118.8(5) . .
C17 C18 C19 120.2(5) . .
C13 C18 C19 121.0(5) . .
C18 C19 H19A 109.5 . .
C18 C19 H19B 109.5 . .
H19A C19 H19B 109.5 . .
C18 C19 H19C 109.5 . .
H19A C19 H19C 109.5 . .
H19B C19 H19C 109.5 . .
O3 S1 O2 113.6(2) . .
O3 S1 O1 111.2(2) . .
O2 S1 O1 112.5(2) . .
O3 S1 C15 106.6(2) . .
O2 S1 C15 107.3(2) . .
O1 S1 C15 105.0(2) . .
S1 O1 Cd1 146.2(2) . .
N3 C20 O6 123.0(7) . .
N3 C20 H20A 118.5 . .
O6 C20 H20A 118.5 . .
N3 C21 H21A 109.5 . .
N3 C21 H21B 109.5 . .
H21A C21 H21B 109.5 . .
N3 C21 H21C 109.5 . .
H21A C21 H21C 109.5 . .
H21B C21 H21C 109.5 . .
N3 C22 H22A 109.5 . .
N3 C22 H22B 109.5 . .
H22A C22 H22B 109.5 . .
N3 C22 H22C 109.5 . .
H22A C22 H22C 109.5 . .
H22B C22 H22C 109.5 . .
C20 O6 Cd1 120.0(4) . .
C20 N3 C21 126.9(6) . .
C20 N3 C22 119.4(6) . .
C21 N3 C22 113.5(6) . .
H22D C22' H22E 109.5 . .
H22D C22' H22F 109.5 . .
H22E C22' H22F 109.5 . .
H21D C21' H21E 109.5 . .
H21D C21' H21F 109.5 . .
H21E C21' H21F 109.5 . .

loop_
_geom_bond_atom_site_label_1
_geom_bond_atom_site_label_2
_geom_bond_distance
_geom_bond_site_symmetry_2
Cd1 O1 2.275(3) 5_665
Cd1 O1 2.275(3) .
Cd1 O6 2.282(4) .
Cd1 O6' 2.282(4) 5_665
Cd1 O6 2.282(4) 5_665
Cd1 N1 2.310(4) 5_665
Cd1 N1 2.310(4) .
N1 C5 1.336(5) .
N1 C1 1.340(6) .
N2 C10 1.381(6) .
N2 C7 1.405(6) .
N2 C4 1.431(5) .
C1 C2 1.381(7) .
C1 H1A 0.9500 .
C2 C3 1.376(6) .
C2 H2A 0.9500 .
C3 C4 1.379(6) .
C3 H3A 0.9500 .
C4 C5 1.370(6) .
C5 H5A 0.9500 .
C7 O5 1.197(5) .
C7 C8 1.504(6) .
C8 C9 1.538(6) .
C8 C11 1.548(6) .
C8 H8A 1.0000 .
C9 C10 1.509(6) .
C9 C11 1.541(6) 2_655
C9 H9A 1.0000 .
C10 O4 1.210(5) .
C11 C12 1.502(6) .
C11 C9 1.541(6) 2_655
C11 H11A 1.0000 .
C12 C12 1.306(9) 2_655
C12 H12 0.9500 .
C13 C18 1.386(8) .
C13 C14 1.388(8) .
C13 H13A 0.9500 .
C14 C15 1.387(9) .
C14 H14A 0.9500 .
C15 C16 1.394(8) .
C15 S1 1.782(5) .
C16 C17 1.382(7) .
C16 H16A 0.9500 .
C17 C18 1.365(7) .
C17 H17A 0.9500 .
C18 C19 1.523(7) .
C19 H19A 0.9800 .
C19 H19B 0.9800 .
C19 H19C 0.9800 .
S1 O3 1.439(3) .
S1 O2 1.445(3) .
S1 O1 1.466(3) .
C20 N3 1.253(7) .
C20 O6 1.293(7) .
C20 H20A 0.9500 .
C21 N3 1.445(7) .
C21 H21A 0.9800 .
C21 H21B 0.9800 .
C21 H21C 0.9800 .
C22 N3 1.501(7) .
C22 H22A 0.9800 .
C22 H22B 0.9800 .
C22 H22C 0.9800 .
C20' H20' 0.9500 .
C22' H22D 0.9800 .
C22' H22E 0.9800 .
C22' H22F 0.9800 .
C21' H21D 0.9800 .
C21' H21E 0.9800 .
C21' H21F 0.9800 .

loop_
_geom_torsion_atom_site_label_1
_geom_torsion_atom_site_label_2
_geom_torsion_atom_site_label_3
_geom_torsion_atom_site_label_4
_geom_torsion
_geom_torsion_site_symmetry_1
_geom_torsion_site_symmetry_4
O1 Cd1 N1 C5 -160.3(3) 5_665 .
O1 Cd1 N1 C5 19.7(3) . .
O6 Cd1 N1 C5 -64.8(3) . .
O6' Cd1 N1 C5 115.2(3) 5_665 .
O6 Cd1 N1 C5 115.2(3) 5_665 .
N1 Cd1 N1 C5 49.2(4) 5_665 .
O1 Cd1 N1 C1 25.5(4) 5_665 .
O1 Cd1 N1 C1 -154.5(4) . .
O6 Cd1 N1 C1 121.0(4) . .
O6' Cd1 N1 C1 -59.0(4) 5_665 .
O6 Cd1 N1 C1 -59.0(4) 5_665 .
N1 Cd1 N1 C1 -125.0(5) 5_665 .
C5 N1 C1 C2 -2.0(7) . .
Cd1 N1 C1 C2 172.4(4) . .
N1 C1 C2 C3 2.0(8) . .
C1 C2 C3 C4 -1.3(7) . .
C2 C3 C4 C5 0.7(7) . .
C2 C3 C4 N2 179.4(4) . .
C10 N2 C4 C5 60.2(6) . .
C7 N2 C4 C5 -123.1(5) . .
C10 N2 C4 C3 -118.6(5) . .
C7 N2 C4 C3 58.2(6) . .
C1 N1 C5 C4 1.5(7) . .
Cd1 N1 C5 C4 -173.0(3) . .
C3 C4 C5 N1 -0.9(7) . .
N2 C4 C5 N1 -179.6(4) . .
C10 N2 C7 O5 -178.2(4) . .
C4 N2 C7 O5 4.7(7) . .
C10 N2 C7 C8 0.3(5) . .
C4 N2 C7 C8 -176.8(4) . .
O5 C7 C8 C9 -178.9(4) . .
N2 C7 C8 C9 2.7(4) . .
O5 C7 C8 C11 61.5(6) . .
N2 C7 C8 C11 -116.9(4) . .
C7 C8 C9 C10 -4.4(4) . .
C11 C8 C9 C10 117.6(4) . .
C7 C8 C9 C11 -125.9(4) . 2_655
C11 C8 C9 C11 -3.9(4) . 2_655
C7 N2 C10 O4 176.7(4) . .
C4 N2 C10 O4 -6.3(7) . .
C7 N2 C10 C9 -3.2(5) . .
C4 N2 C10 C9 173.8(4) . .
C8 C9 C10 O4 -175.3(4) . .
C11 C9 C10 O4 -55.8(6) 2_655 .
C8 C9 C10 N2 4.7(5) . .
C11 C9 C10 N2 124.1(4) 2_655 .
C7 C8 C11 C12 66.6(5) . .
C9 C8 C11 C12 -50.9(4) . .
C7 C8 C11 C9 -178.1(4) . 2_655
C9 C8 C11 C9 64.3(4) . 2_655
C9 C11 C12 C12 -57.0(6) 2_655 2_655
C8 C11 C12 C12 56.8(6) . 2_655
C18 C13 C14 C15 -3.1(8) . .
C13 C14 C15 C16 1.3(8) . .
C13 C14 C15 S1 -178.1(4) . .
C14 C15 C16 C17 0.5(8) . .
S1 C15 C16 C17 179.9(4) . .
C15 C16 C17 C18 -0.5(8) . .
C16 C17 C18 C13 -1.2(8) . .
C16 C17 C18 C19 178.6(5) . .
C14 C13 C18 C17 3.1(8) . .
C14 C13 C18 C19 -176.8(5) . .
C14 C15 S1 O3 -31.0(5) . .
C16 C15 S1 O3 149.6(4) . .
C14 C15 S1 O2 91.0(5) . .
C16 C15 S1 O2 -88.4(4) . .
C14 C15 S1 O1 -149.1(4) . .
C16 C15 S1 O1 31.5(5) . .
O3 S1 O1 Cd1 135.3(4) . .
O2 S1 O1 Cd1 6.6(5) . .
C15 S1 O1 Cd1 -109.8(4) . .
O1 Cd1 O1 S1 139(100) 5_665 .
O6 Cd1 O1 S1 -135.9(4) . .
O6' Cd1 O1 S1 44.1(4) 5_665 .
O6 Cd1 O1 S1 44.1(4) 5_665 .
N1 Cd1 O1 S1 -46.8(4) 5_665 .
N1 Cd1 O1 S1 133.2(4) . .
N3 C20 O6 Cd1 -142.3(6) . .
O1 Cd1 O6 C20 160.3(5) 5_665 .
O1 Cd1 O6 C20 -19.7(5) . .
O6' Cd1 O6 C20 -7(62) 5_665 .
O6 Cd1 O6 C20 -7(62) 5_665 .
N1 Cd1 O6 C20 -114.1(5) 5_665 .
N1 Cd1 O6 C20 65.9(5) . .
O6 C20 N3 C21 1.1(12) . .
O6 C20 N3 C22 -174.6(7) . .
